data_2021210
loop_
_publ_author_name
'Wu, Xiangxiang'
'Zeng, Huahui'
'Yang, Yunxia'

_publ_section_title
;
 Composite host lattices of 4,4'-sulfonyldibenzoate water/boric acid in
 two tetrapropylammonium inclusion compounds
;
_journal_coeditor_code OV3113
_journal_issue 9
_journal_name_full 'Acta Crystallographica Section C'
_journal_page_first
;
;
_journal_paper_doi 10.1107/S2053229618011580
_journal_volume 74
_journal_year 2018
_chemical_formula_iupac '2C12 H28 N +, C14 H8 O6 S 2-, 2B H3 O3'
_chemical_formula_moiety '2(C12 H28 N +), C14 H8 O6 S 2-, 2(B H3 O3)'
_chemical_formula_sum 'C38 H70 B2 N2 O12 S'
_chemical_formula_weight 800.64
_chemical_name_systematic
;
Bis(tetrapropylammonium) 4,4'-sulfonyldibenzoate bis(boric acid)
;
_space_group_crystal_system monoclinic
_space_group_IT_number 14
_space_group_name_Hall '-P 2ybc'
_space_group_name_H-M_alt 'P 1 21/c 1'
_symmetry_space_group_name_Hall '-P 2ybc'
_symmetry_space_group_name_H-M 'P 1 21/c 1'
_atom_sites_solution_hydrogens mixed
_audit_creation_method SHELXL-2014/7
_cell_angle_alpha 90
_cell_angle_beta 93.796(2)
_cell_angle_gamma 90
_cell_formula_units_Z 4
_cell_length_a 25.184(2)
_cell_length_b 11.2494(9)
_cell_length_c 15.9615(11)
_cell_measurement_reflns_used 2841
_cell_measurement_temperature 296(2)
_cell_measurement_theta_max 22.13
_cell_measurement_theta_min 2.39
_cell_volume 4512.1(6)
_computing_cell_refinement
;
SMART (Bruker, 2004)
;
_computing_data_collection
;
SMART (Bruker, 2004)
;
_computing_data_reduction
;
SAINT (Bruker, 2004)
;
_computing_molecular_graphics
;
SHELXL2014 (Sheldrick, 2015)
;
_computing_publication_material
;
SHELXTL (Sheldrick, 2008)
;
_computing_structure_refinement
;
SHELXL2014 (Sheldrick, 2015)
;
_computing_structure_solution
;
SHELXTL (Sheldrick, 2008)
;
_diffrn_ambient_temperature 296(2)
_diffrn_measured_fraction_theta_full 0.996
_diffrn_measured_fraction_theta_max 0.996
_diffrn_measurement_device_type 'Bruker SMART CCD area detector'
_diffrn_measurement_method 'phi and omega scans'
_diffrn_radiation_type MoK\a
_diffrn_radiation_wavelength 0.71073
_diffrn_reflns_av_R_equivalents 0.0356
_diffrn_reflns_limit_h_max 28
_diffrn_reflns_limit_h_min -27
_diffrn_reflns_limit_k_max 10
_diffrn_reflns_limit_k_min -12
_diffrn_reflns_limit_l_max 18
_diffrn_reflns_limit_l_min -17
_diffrn_reflns_number 16098
_diffrn_reflns_theta_full 23.767
_diffrn_reflns_theta_max 23.767
_diffrn_reflns_theta_min 1.621
_exptl_absorpt_coefficient_mu 0.129
_exptl_absorpt_correction_T_max 0.985
_exptl_absorpt_correction_T_min 0.940
_exptl_absorpt_correction_type multi-scan
_exptl_absorpt_process_details
;
(SADABS; Bruker, 2004)
;
_exptl_crystal_colour colorless
_exptl_crystal_density_diffrn 1.179
_exptl_crystal_description block
_exptl_crystal_F_000 1736
_exptl_crystal_size_max 0.350
_exptl_crystal_size_mid 0.130
_exptl_crystal_size_min 0.060
_refine_diff_density_max 0.316
_refine_diff_density_min -0.309
_refine_ls_extinction_method none
_refine_ls_goodness_of_fit_ref 1.032
_refine_ls_hydrogen_treatment mixed
_refine_ls_matrix_type full
_refine_ls_number_parameters 557
_refine_ls_number_reflns 6866
_refine_ls_number_restraints 2
_refine_ls_restrained_S_all 1.032
_refine_ls_R_factor_all 0.0898
_refine_ls_R_factor_gt 0.0498
_refine_ls_shift/su_max 0.000
_refine_ls_shift/su_mean 0.000
_refine_ls_structure_factor_coef Fsqd
_refine_ls_weighting_details 'w=1/[\s^2^(Fo^2^)+(0.0649P)^2^+0.8703P] where P=(Fo^2^+2Fc^2^)/3'
_refine_ls_weighting_scheme calc
_refine_ls_wR_factor_gt 0.1196
_refine_ls_wR_factor_ref 0.1444
_reflns_number_gt 4279
_reflns_number_total 6866
_reflns_threshold_expression 'I > 2\s(I)'
_cod_data_source_file ov3113sup1.cif
_cod_data_source_block compound2
_cod_database_code 2021210
_shelx_space_group_comment
;
The symmetry employed for this shelxl refinement is uniquely defined
by the following loop, which should always be used as a source of
symmetry information in preference to the above space-group names.
They are only intended as comments.
;
_shelx_estimated_absorpt_t_min 0.956
_shelx_estimated_absorpt_t_max 0.992

loop_
_space_group_symop_operation_xyz
'x, y, z'
'-x, y+1/2, -z+1/2'
'-x, -y, -z'
'x, -y-1/2, z-1/2'

loop_
_atom_site_type_symbol
_atom_site_label
_atom_site_fract_x
_atom_site_fract_y
_atom_site_fract_z
_atom_site_U_iso_or_equiv
_atom_site_adp_type
_atom_site_calc_flag
_atom_site_occupancy
_atom_site_disorder_assembly
_atom_site_disorder_group
C C1 0.21031(11) 0.6018(2) 0.81576(16) 0.0479(7) Uani d 1 . .
N N1 0.10877(8) 0.42464(18) 0.15613(13) 0.0482(6) Uani d 1 . .
O O1 0.29520(8) 0.72032(17) 0.86894(13) 0.0693(6) Uani d 1 . .
B B1 0.02133(15) 0.6218(3) 0.5943(2) 0.0585(9) Uani d 1 . .
S S1 0.26392(3) 0.69447(6) 0.79269(5) 0.0552(2) Uani d 1 . .
C C2 0.21917(11) 0.5129(2) 0.87489(17) 0.0542(7) Uani d 1 . .
H H2A 0.2520 0.5062 0.9048 0.065 Uiso calc 1 . .
B B2 0.43318(16) 0.4107(3) 0.9520(2) 0.0643(10) Uani d 1 . .
N N2 0.38693(9) 0.0227(2) 0.78313(14) 0.0556(6) Uani d 1 . .
O O2 0.24286(8) 0.79152(16) 0.74212(13) 0.0670(6) Uani d 1 . .
C C3 0.17888(11) 0.4347(2) 0.88886(16) 0.0522(7) Uani d 1 . .
H H3A 0.1848 0.3741 0.9280 0.063 Uiso calc 1 . .
O O3 0.09966(8) 0.26691(19) 0.90369(15) 0.0794(7) Uani d 1 . .
C C4 0.12945(11) 0.4442(2) 0.84572(16) 0.0464(7) Uani d 1 . .
O O4 0.04149(9) 0.3716(2) 0.82470(15) 0.0865(7) Uani d 1 . .
C C5 0.12111(11) 0.5347(2) 0.78721(17) 0.0531(7) Uani d 1 . .
H H5A 0.0880 0.5429 0.7584 0.064 Uiso calc 1 . .
O O5 0.41814(10) 0.2908(2) 0.61597(14) 0.0874(7) Uani d 1 . .
C C6 0.16145(11) 0.6123(2) 0.77158(17) 0.0543(7) Uani d 1 . .
H H6A 0.1559 0.6717 0.7314 0.065 Uiso calc 1 . .
O O6 0.35925(11) 0.3281(2) 0.51064(15) 0.0947(8) Uani d 1 . .
C C7 0.08633(12) 0.3550(3) 0.85932(18) 0.0538(7) Uani d 1 . .
O O7 -0.02881(8) 0.60843(17) 0.55752(12) 0.0637(5) Uani d 1 . .
H H7 -0.0586 0.6669 0.5749 0.096 Uiso d 1 . .
C C8 0.30152(11) 0.6017(2) 0.73004(18) 0.0500(7) Uani d 1 . .
O O8 0.06067(8) 0.54723(19) 0.57369(13) 0.0762(6) Uani d 1 . .
H H8 0.0430 0.4851 0.5377 0.114 Uiso d 1 . .
C C9 0.28522(12) 0.5864(3) 0.64632(19) 0.0623(8) Uani d 1 . .
H H9A 0.2570 0.6303 0.6220 0.075 Uiso calc 1 . .
O O9 0.03433(8) 0.70864(19) 0.65087(13) 0.0760(6) Uani d 1 . .
H H9 0.0078 0.7732 0.6653 0.114 Uiso d 1 . .
C C10 0.31139(12) 0.5051(3) 0.59940(18) 0.0627(8) Uani d 1 . .
H H10A 0.3003 0.4941 0.5432 0.075 Uiso calc 1 . .
O O10 0.45984(8) 0.3823(2) 1.02564(13) 0.0715(6) Uani d 1 . .
H H10 0.4451(13) 0.326(2) 1.053(2) 0.107 Uiso d 1 . .
C C11 0.35375(11) 0.4396(2) 0.63390(18) 0.0531(7) Uani d 1 . .
O O11 0.38805(10) 0.3563(2) 0.92328(14) 0.0917(8) Uani d 1 . .
H H11 0.3789 0.2779 0.9572 0.138 Uiso d 1 . .
C C12 0.37037(12) 0.4594(3) 0.71680(19) 0.0617(8) Uani d 1 . .
H H12A 0.3997 0.4182 0.7404 0.074 Uiso calc 1 . .
O O12 0.45166(10) 0.5002(2) 0.90457(15) 0.0928(8) Uani d 1 . .
H H12 0.4815(9) 0.528(4) 0.926(3) 0.139 Uiso d 1 . .
C C13 0.34420(11) 0.5393(3) 0.76535(18) 0.0582(8) Uani d 1 . .
H H13A 0.3554 0.5508 0.8215 0.070 Uiso calc 1 . .
C C14 0.37941(13) 0.3459(3) 0.5829(2) 0.0633(8) Uani d 1 . .
C C15 0.05235(11) 0.3839(3) 0.16651(18) 0.0590(8) Uani d 1 . .
H H15A 0.0535 0.3185 0.2062 0.071 Uiso calc 1 . .
H H15B 0.0332 0.4486 0.1911 0.071 Uiso calc 1 . .
C C16 0.02092(13) 0.3442(3) 0.0876(2) 0.0796(10) Uani d 1 . .
H H16A 0.0082 0.4133 0.0559 0.096 Uiso calc 1 . .
H H16B 0.0437 0.2988 0.0529 0.096 Uiso calc 1 . .
C C17 -0.02536(14) 0.2695(4) 0.1093(3) 0.1108(15) Uani d 1 . .
H H17A -0.0450 0.2449 0.0586 0.166 Uiso calc 1 . .
H H17B -0.0127 0.2007 0.1400 0.166 Uiso calc 1 . .
H H17C -0.0481 0.3149 0.1431 0.166 Uiso calc 1 . .
C C18 0.13566(11) 0.4474(2) 0.24250(16) 0.0546(7) Uani d 1 . .
H H18A 0.1355 0.3738 0.2741 0.065 Uiso calc 1 . .
H H18B 0.1726 0.4678 0.2357 0.065 Uiso calc 1 . .
C C19 0.11187(14) 0.5434(3) 0.29416(19) 0.0712(9) Uani d 1 . .
H H19A 0.0757 0.5225 0.3056 0.085 Uiso calc 1 . .
H H19B 0.1110 0.6180 0.2637 0.085 Uiso calc 1 . .
C C20 0.14564(15) 0.5560(3) 0.3758(2) 0.0923(12) Uani d 1 . .
H H20A 0.1309 0.6170 0.4095 0.139 Uiso calc 1 . .
H H20B 0.1461 0.4820 0.4057 0.139 Uiso calc 1 . .
H H20C 0.1813 0.5772 0.3640 0.139 Uiso calc 1 . .
C C21 0.14064(11) 0.3307(2) 0.11281(17) 0.0542(7) Uani d 1 . .
H H21A 0.1280 0.3283 0.0541 0.065 Uiso calc 1 . .
H H21B 0.1775 0.3562 0.1152 0.065 Uiso calc 1 . .
C C22 0.13897(13) 0.2064(2) 0.1471(2) 0.0667(8) Uani d 1 . .
H H22A 0.1027 0.1766 0.1421 0.080 Uiso calc 1 . .
H H22B 0.1511 0.2062 0.2060 0.080 Uiso calc 1 . .
C C23 0.17433(15) 0.1277(3) 0.0984(2) 0.0931(12) Uani d 1 . .
H H23A 0.1734 0.0481 0.1200 0.140 Uiso calc 1 . .
H H23B 0.1619 0.1276 0.0402 0.140 Uiso calc 1 . .
H H23C 0.2102 0.1571 0.1040 0.140 Uiso calc 1 . .
C C24 0.10771(12) 0.5364(2) 0.10249(17) 0.0580(8) Uani d 1 . .
H H24A 0.0916 0.5169 0.0473 0.070 Uiso calc 1 . .
H H24B 0.0850 0.5944 0.1273 0.070 Uiso calc 1 . .
C C25 0.16127(13) 0.5934(3) 0.09187(19) 0.0672(9) Uani d 1 . .
H H25A 0.1847 0.5360 0.0680 0.081 Uiso calc 1 . .
H H25B 0.1771 0.6170 0.1464 0.081 Uiso calc 1 . .
C C26 0.15572(15) 0.7015(3) 0.0350(2) 0.0846(11) Uani d 1 . .
H H26A 0.1901 0.7360 0.0293 0.127 Uiso calc 1 . .
H H26B 0.1406 0.6779 -0.0192 0.127 Uiso calc 1 . .
H H26C 0.1330 0.7588 0.0591 0.127 Uiso calc 1 . .
C C27 0.3506(3) 0.1305(7) 0.7855(4) 0.0708(17) Uani d 0.659(6) A 1
H H27A 0.3661 0.1850 0.8275 0.085 Uiso calc 0.659(6) A 1
H H27D 0.3509 0.1703 0.7316 0.085 Uiso calc 0.659(6) A 1
C C28 0.2940(3) 0.1110(8) 0.8038(6) 0.092(2) Uani d 0.659(6) A 1
H H28A 0.2767 0.0630 0.7595 0.111 Uiso calc 0.659(6) A 1
H H28B 0.2927 0.0675 0.8561 0.111 Uiso calc 0.659(6) A 1
C C29 0.26533(17) 0.2220(4) 0.8102(3) 0.1380(19) Uani d 0.659(6) A 1
H H29A 0.2291 0.2058 0.8220 0.207 Uiso calc 0.659(6) A 1
H H29B 0.2820 0.2692 0.8547 0.207 Uiso calc 0.659(6) A 1
H H29C 0.2659 0.2647 0.7582 0.207 Uiso calc 0.659(6) A 1
C C30 0.3639(2) -0.0671(6) 0.7181(4) 0.0673(17) Uani d 0.659(6) A 1
H H30A 0.3864 -0.1372 0.7202 0.081 Uiso calc 0.659(6) A 1
H H30B 0.3289 -0.0912 0.7338 0.081 Uiso calc 0.659(6) A 1
C C31 0.3590(4) -0.0225(9) 0.6301(5) 0.115(3) Uani d 0.659(6) A 1
H H31A 0.3396 0.0520 0.6293 0.138 Uiso calc 0.659(6) A 1
H H31B 0.3944 -0.0056 0.6128 0.138 Uiso calc 0.659(6) A 1
C C32 0.3328(2) -0.1014(5) 0.5686(3) 0.1393(18) Uani d 0.659(6) A 1
H H32A 0.3317 -0.0647 0.5142 0.209 Uiso calc 0.659(6) A 1
H H32B 0.3522 -0.1748 0.5672 0.209 Uiso calc 0.659(6) A 1
H H32C 0.2972 -0.1171 0.5837 0.209 Uiso calc 0.659(6) A 1
C C33 0.4408(2) 0.0639(6) 0.7620(4) 0.0709(17) Uani d 0.659(6) A 1
H H33A 0.4591 -0.0063 0.7437 0.085 Uiso calc 0.659(6) A 1
H H33B 0.4350 0.1141 0.7129 0.085 Uiso calc 0.659(6) A 1
C C34 0.4762(2) 0.1222(6) 0.8144(4) 0.189(3) Uani d 0.659(6) A 1
H H34A 0.4915 0.0616 0.8518 0.227 Uiso calc 0.659(6) A 1
H H34B 0.4547 0.1719 0.8485 0.227 Uiso calc 0.659(6) A 1
C C35 0.51916(15) 0.1941(4) 0.7948(3) 0.1138(14) Uani d 0.659(6) A 1
H H35A 0.5370 0.2232 0.8457 0.171 Uiso calc 0.659(6) A 1
H H35B 0.5436 0.1482 0.7643 0.171 Uiso calc 0.659(6) A 1
H H35C 0.5063 0.2600 0.7610 0.171 Uiso calc 0.659(6) A 1
C C36 0.3885(2) -0.0366(5) 0.8693(4) 0.0656(17) Uani d 0.659(6) A 1
H H36A 0.3927 0.0272 0.9101 0.079 Uiso calc 0.659(6) A 1
H H36B 0.3533 -0.0694 0.8747 0.079 Uiso calc 0.659(6) A 1
C C37 0.4227(2) -0.1213(6) 0.8961(4) 0.182(3) Uani d 0.659(6) A 1
H H37A 0.4574 -0.0891 0.8858 0.219 Uiso calc 0.659(6) A 1
H H37B 0.4167 -0.1853 0.8558 0.219 Uiso calc 0.659(6) A 1
C C38 0.4303(2) -0.1772(5) 0.9711(3) 0.150(2) Uani d 0.659(6) A 1
H H38A 0.4586 -0.2340 0.9686 0.225 Uiso calc 0.659(6) A 1
H H38B 0.4395 -0.1197 1.0141 0.225 Uiso calc 0.659(6) A 1
H H38C 0.3981 -0.2173 0.9837 0.225 Uiso calc 0.659(6) A 1
C C27' 0.3352(5) 0.0644(12) 0.8127(7) 0.064(3) Uani d 0.341(6) A 2
H H27B 0.3406 0.0870 0.8713 0.077 Uiso calc 0.341(6) A 2
H H27C 0.3103 -0.0017 0.8095 0.077 Uiso calc 0.341(6) A 2
C C28' 0.3100(8) 0.1683(13) 0.7642(10) 0.093(4) Uani d 0.341(6) A 2
H H28C 0.3368 0.2284 0.7562 0.111 Uiso calc 0.341(6) A 2
H H28D 0.2962 0.1414 0.7092 0.111 Uiso calc 0.341(6) A 2
C C29' 0.26533(17) 0.2220(4) 0.8102(3) 0.1380(19) Uani d 0.341(6) A 2
H H29D 0.2501 0.2874 0.7783 0.207 Uiso calc 0.341(6) A 2
H H29E 0.2385 0.1630 0.8173 0.207 Uiso calc 0.341(6) A 2
H H29F 0.2790 0.2499 0.8642 0.207 Uiso calc 0.341(6) A 2
C C30' 0.3843(4) 0.0027(11) 0.6885(8) 0.065(3) Uani d 0.341(6) A 2
H H30C 0.3772 0.0785 0.6611 0.078 Uiso calc 0.341(6) A 2
H H30D 0.4191 -0.0235 0.6734 0.078 Uiso calc 0.341(6) A 2
C C31' 0.3439(6) -0.0850(15) 0.6538(10) 0.088(4) Uani d 0.341(6) A 2
H H31C 0.3543 -0.1619 0.6770 0.106 Uiso calc 0.341(6) A 2
H H31D 0.3105 -0.0644 0.6772 0.106 Uiso calc 0.341(6) A 2
C C32' 0.3328(2) -0.1014(5) 0.5686(3) 0.1393(18) Uani d 0.341(6) A 2
H H32D 0.3058 -0.1613 0.5598 0.209 Uiso calc 0.341(6) A 2
H H32E 0.3204 -0.0281 0.5436 0.209 Uiso calc 0.341(6) A 2
H H32F 0.3645 -0.1264 0.5433 0.209 Uiso calc 0.341(6) A 2
C C33' 0.4296(5) 0.1236(10) 0.8021(7) 0.065(3) Uani d 0.341(6) A 2
H H33C 0.4235 0.1787 0.7557 0.077 Uiso calc 0.341(6) A 2
H H33D 0.4173 0.1642 0.8508 0.077 Uiso calc 0.341(6) A 2
C C34' 0.4762(2) 0.1222(6) 0.8144(4) 0.189(3) Uani d 0.341(6) A 2
H H34C 0.4858 0.0450 0.7930 0.227 Uiso calc 0.341(6) A 2
H H34D 0.4809 0.1151 0.8750 0.227 Uiso calc 0.341(6) A 2
C C35' 0.51916(15) 0.1941(4) 0.7948(3) 0.1138(14) Uani d 0.341(6) A 2
H H35D 0.5518 0.1592 0.8177 0.171 Uiso calc 0.341(6) A 2
H H35E 0.5201 0.2004 0.7349 0.171 Uiso calc 0.341(6) A 2
H H35F 0.5151 0.2718 0.8184 0.171 Uiso calc 0.341(6) A 2
C C36' 0.4061(5) -0.0911(10) 0.8267(8) 0.075(4) Uani d 0.341(6) A 2
H H36C 0.3766 -0.1451 0.8147 0.090 Uiso calc 0.341(6) A 2
H H36D 0.4337 -0.1183 0.7917 0.090 Uiso calc 0.341(6) A 2
C C37' 0.4227(2) -0.1213(6) 0.8961(4) 0.182(3) Uani d 0.341(6) A 2
H H37C 0.4221 -0.0420 0.9198 0.219 Uiso calc 0.341(6) A 2
H H37D 0.4593 -0.1301 0.8815 0.219 Uiso calc 0.341(6) A 2
C C38' 0.4303(2) -0.1772(5) 0.9711(3) 0.150(2) Uani d 0.341(6) A 2
H H38D 0.4600 -0.1421 1.0027 0.225 Uiso calc 0.341(6) A 2
H H38E 0.3989 -0.1691 1.0016 0.225 Uiso calc 0.341(6) A 2
H H38F 0.4373 -0.2599 0.9621 0.225 Uiso calc 0.341(6) A 2

loop_
_atom_site_aniso_label
_atom_site_aniso_U_11
_atom_site_aniso_U_22
_atom_site_aniso_U_33
_atom_site_aniso_U_12
_atom_site_aniso_U_13
_atom_site_aniso_U_23
C1 0.0543(17) 0.0436(16) 0.0466(16) 0.0008(13) 0.0091(14) 0.0000(13)
N1 0.0517(13) 0.0474(13) 0.0451(13) 0.0016(11) -0.0002(11) 0.0010(11)
O1 0.0699(14) 0.0690(14) 0.0678(14) -0.0123(11) -0.0036(11) -0.0119(11)
B1 0.060(2) 0.057(2) 0.059(2) 0.0101(18) 0.0070(18) 0.0099(18)
S1 0.0562(4) 0.0459(4) 0.0641(5) -0.0052(3) 0.0083(4) 0.0028(4)
C2 0.0512(17) 0.0605(18) 0.0508(17) -0.0024(15) 0.0020(14) 0.0084(15)
B2 0.072(3) 0.069(2) 0.051(2) -0.004(2) 0.000(2) -0.0050(19)
N2 0.0584(15) 0.0530(15) 0.0556(16) -0.0068(12) 0.0053(12) -0.0010(12)
O2 0.0682(13) 0.0451(11) 0.0887(15) 0.0030(10) 0.0126(11) 0.0168(11)
C3 0.0579(18) 0.0534(17) 0.0457(17) -0.0002(14) 0.0063(14) 0.0083(13)
O3 0.0665(14) 0.0689(14) 0.1019(17) -0.0153(11) -0.0013(12) 0.0294(14)
C4 0.0527(17) 0.0440(16) 0.0440(16) 0.0012(13) 0.0133(13) -0.0040(13)
O4 0.0609(15) 0.0845(16) 0.1124(19) -0.0174(12) -0.0082(14) 0.0334(14)
C5 0.0502(17) 0.0530(17) 0.0558(18) 0.0005(14) 0.0017(14) 0.0024(15)
O5 0.0910(17) 0.0992(18) 0.0710(15) 0.0376(15) -0.0022(13) -0.0089(13)
C6 0.0576(19) 0.0488(17) 0.0564(18) 0.0009(14) 0.0024(15) 0.0078(14)
O6 0.123(2) 0.0982(18) 0.0607(15) 0.0389(16) -0.0075(14) -0.0099(13)
C7 0.0563(19) 0.0523(18) 0.0535(18) -0.0046(15) 0.0090(15) 0.0007(15)
O7 0.0542(12) 0.0597(13) 0.0774(14) 0.0105(10) 0.0063(11) -0.0098(10)
C8 0.0503(17) 0.0483(16) 0.0515(18) -0.0055(13) 0.0043(14) 0.0062(14)
O8 0.0613(13) 0.0789(15) 0.0873(16) 0.0232(11) -0.0039(11) -0.0114(12)
C9 0.0584(19) 0.065(2) 0.063(2) 0.0097(15) 0.0012(16) 0.0120(16)
O9 0.0669(14) 0.0798(15) 0.0801(15) 0.0142(11) -0.0035(11) -0.0198(13)
C10 0.071(2) 0.070(2) 0.0467(18) 0.0070(17) 0.0005(16) 0.0063(16)
O10 0.0657(14) 0.0846(16) 0.0634(15) -0.0130(12) -0.0027(11) 0.0148(12)
C11 0.0549(18) 0.0543(17) 0.0507(18) -0.0013(14) 0.0086(14) 0.0084(14)
O11 0.1046(19) 0.0938(17) 0.0725(15) -0.0321(15) -0.0263(14) 0.0139(13)
C12 0.0576(19) 0.064(2) 0.063(2) 0.0103(15) 0.0010(16) 0.0052(16)
O12 0.105(2) 0.1017(19) 0.0683(16) -0.0320(16) -0.0191(14) 0.0263(14)
C13 0.0602(19) 0.0630(19) 0.0505(18) 0.0009(16) -0.0025(15) 0.0017(15)
C14 0.073(2) 0.063(2) 0.054(2) 0.0086(17) 0.0081(17) 0.0067(17)
C15 0.0481(17) 0.0631(19) 0.066(2) -0.0032(14) 0.0042(15) -0.0037(15)
C16 0.065(2) 0.089(2) 0.083(2) -0.0084(18) -0.0095(18) -0.008(2)
C17 0.062(2) 0.152(4) 0.120(3) -0.031(2) 0.017(2) -0.058(3)
C18 0.0607(18) 0.0595(18) 0.0432(17) -0.0054(14) 0.0010(14) 0.0029(14)
C19 0.090(2) 0.068(2) 0.057(2) -0.0065(18) 0.0108(18) -0.0120(16)
C20 0.115(3) 0.101(3) 0.062(2) -0.022(2) 0.009(2) -0.024(2)
C21 0.0574(17) 0.0557(18) 0.0495(17) 0.0022(14) 0.0036(14) 0.0001(14)
C22 0.079(2) 0.0507(18) 0.071(2) 0.0022(16) 0.0083(17) 0.0003(16)
C23 0.107(3) 0.062(2) 0.112(3) 0.018(2) 0.024(2) -0.006(2)
C24 0.068(2) 0.0538(18) 0.0506(17) 0.0034(15) -0.0039(15) 0.0049(14)
C25 0.080(2) 0.0587(19) 0.062(2) -0.0093(17) -0.0058(17) 0.0100(16)
C26 0.109(3) 0.062(2) 0.082(2) -0.0096(19) 0.004(2) 0.0173(18)
C27 0.066(4) 0.062(4) 0.083(4) 0.001(4) -0.011(3) -0.003(3)
C28 0.065(5) 0.090(6) 0.121(6) 0.012(4) -0.006(4) -0.015(4)
C29 0.080(3) 0.120(4) 0.209(5) 0.025(3) -0.024(3) -0.060(4)
C30 0.071(4) 0.062(4) 0.069(5) -0.012(3) 0.011(3) -0.002(3)
C31 0.149(8) 0.132(7) 0.063(6) -0.067(6) -0.003(5) 0.011(5)
C32 0.152(4) 0.173(5) 0.091(3) -0.028(4) -0.005(3) -0.038(3)
C33 0.066(4) 0.084(4) 0.063(4) -0.016(3) 0.000(3) 0.008(3)
C34 0.117(4) 0.214(6) 0.224(7) -0.110(5) -0.082(4) 0.102(5)
C35 0.082(3) 0.128(4) 0.132(4) -0.034(3) 0.007(3) 0.017(3)
C36 0.060(3) 0.064(3) 0.073(4) 0.002(3) 0.004(3) 0.006(3)
C37 0.137(5) 0.225(7) 0.176(6) -0.049(5) -0.058(4) 0.132(5)
C38 0.168(5) 0.153(4) 0.126(4) 0.029(4) -0.008(4) 0.058(4)
C27' 0.062(8) 0.066(8) 0.067(7) -0.006(7) 0.017(6) -0.011(6)
C28' 0.088(11) 0.082(10) 0.108(11) 0.021(9) 0.013(9) 0.008(8)
C29' 0.080(3) 0.120(4) 0.209(5) 0.025(3) -0.024(3) -0.060(4)
C30' 0.077(7) 0.068(7) 0.053(7) -0.015(6) 0.011(6) -0.006(6)
C31' 0.112(11) 0.111(11) 0.040(9) -0.035(9) 0.000(7) -0.015(8)
C32' 0.152(4) 0.173(5) 0.091(3) -0.028(4) -0.005(3) -0.038(3)
C33' 0.093(8) 0.055(6) 0.050(6) 0.001(6) 0.032(6) -0.004(5)
C34' 0.117(4) 0.214(6) 0.224(7) -0.110(5) -0.082(4) 0.102(5)
C35' 0.082(3) 0.128(4) 0.132(4) -0.034(3) 0.007(3) 0.017(3)
C36' 0.082(8) 0.060(7) 0.087(8) -0.005(6) 0.036(7) -0.019(7)
C37' 0.137(5) 0.225(7) 0.176(6) -0.049(5) -0.058(4) 0.132(5)
C38' 0.168(5) 0.153(4) 0.126(4) 0.029(4) -0.008(4) 0.058(4)

loop_
_atom_type_symbol
_atom_type_description
_atom_type_scat_dispersion_real
_atom_type_scat_dispersion_imag
_atom_type_scat_source
C C 0.0033 0.0016 'International Tables Vol C Tables 4.2.6.8 and 6.1.1.4'
H H 0.0000 0.0000 'International Tables Vol C Tables 4.2.6.8 and 6.1.1.4'
N N 0.0061 0.0033 'International Tables Vol C Tables 4.2.6.8 and 6.1.1.4'
O O 0.0106 0.0060 'International Tables Vol C Tables 4.2.6.8 and 6.1.1.4'
S S 0.1246 0.1234 'International Tables Vol C Tables 4.2.6.8 and 6.1.1.4'
B B 0.0013 0.0007 'International Tables Vol C Tables 4.2.6.8 and 6.1.1.4'

loop_
_geom_angle_atom_site_label_1
_geom_angle_atom_site_label_2
_geom_angle_atom_site_label_3
_geom_angle
C6 C1 C2 120.6(3)
C6 C1 S1 120.7(2)
C2 C1 S1 118.6(2)
C15 N1 C18 108.5(2)
C15 N1 C21 111.6(2)
C18 N1 C21 108.27(19)
C15 N1 C24 109.3(2)
C18 N1 C24 111.2(2)
C21 N1 C24 107.97(19)
O8 B1 O9 117.4(3)
O8 B1 O7 119.8(3)
O9 B1 O7 122.8(3)
O1 S1 O2 118.92(12)
O1 S1 C8 108.38(13)
O2 S1 C8 108.83(13)
O1 S1 C1 109.12(12)
O2 S1 C1 107.90(13)
C8 S1 C1 102.45(12)
C3 C2 C1 119.1(3)
C3 C2 H2A 120.4
C1 C2 H2A 120.4
O11 B2 O10 123.3(3)
O11 B2 O12 117.4(3)
O10 B2 O12 119.3(3)
C27' N2 C36' 112.2(7)
C33 N2 C27 108.4(4)
C27' N2 C30' 112.3(6)
C36' N2 C30' 108.7(6)
C33 N2 C36 111.6(3)
C27 N2 C36 107.8(4)
C33 N2 C30 111.1(4)
C27 N2 C30 109.9(3)
C36 N2 C30 107.9(3)
C27' N2 C33' 108.2(6)
C36' N2 C33' 109.0(6)
C30' N2 C33' 106.3(6)
C2 C3 C4 121.3(3)
C2 C3 H3A 119.4
C4 C3 H3A 119.4
C3 C4 C5 118.8(2)
C3 C4 C7 120.6(3)
C5 C4 C7 120.5(3)
C6 C5 C4 120.5(3)
C6 C5 H5A 119.8
C4 C5 H5A 119.8
C5 C6 C1 119.8(3)
C5 C6 H6A 120.1
C1 C6 H6A 120.1
O4 C7 O3 125.1(3)
O4 C7 C4 118.7(3)
O3 C7 C4 116.2(3)
B1 O7 H7 118.3
C13 C8 C9 120.5(3)
C13 C8 S1 120.3(2)
C9 C8 S1 119.1(2)
B1 O8 H8 105.6
C10 C9 C8 119.1(3)
C10 C9 H9A 120.4
C8 C9 H9A 120.4
B1 O9 H9 121.9
C9 C10 C11 121.5(3)
C9 C10 H10A 119.3
C11 C10 H10A 119.3
B2 O10 H10 114(3)
C12 C11 C10 118.3(3)
C12 C11 C14 121.2(3)
C10 C11 C14 120.4(3)
B2 O11 H11 114.1
C11 C12 C13 121.1(3)
C11 C12 H12A 119.4
C13 C12 H12A 119.4
B2 O12 H12 112(3)
C8 C13 C12 119.5(3)
C8 C13 H13A 120.3
C12 C13 H13A 120.3
O5 C14 O6 125.0(3)
O5 C14 C11 118.2(3)
O6 C14 C11 116.8(3)
C16 C15 N1 116.3(2)
C16 C15 H15A 108.2
N1 C15 H15A 108.2
C16 C15 H15B 108.2
N1 C15 H15B 108.2
H15A C15 H15B 107.4
C17 C16 C15 110.3(3)
C17 C16 H16A 109.6
C15 C16 H16A 109.6
C17 C16 H16B 109.6
C15 C16 H16B 109.6
H16A C16 H16B 108.1
C16 C17 H17A 109.5
C16 C17 H17B 109.5
H17A C17 H17B 109.5
C16 C17 H17C 109.5
H17A C17 H17C 109.5
H17B C17 H17C 109.5
C19 C18 N1 116.7(2)
C19 C18 H18A 108.1
N1 C18 H18A 108.1
C19 C18 H18B 108.1
N1 C18 H18B 108.1
H18A C18 H18B 107.3
C18 C19 C20 108.5(3)
C18 C19 H19A 110.0
C20 C19 H19A 110.0
C18 C19 H19B 110.0
C20 C19 H19B 110.0
H19A C19 H19B 108.4
C19 C20 H20A 109.5
C19 C20 H20B 109.5
H20A C20 H20B 109.5
C19 C20 H20C 109.5
H20A C20 H20C 109.5
H20B C20 H20C 109.5
C22 C21 N1 116.9(2)
C22 C21 H21A 108.1
N1 C21 H21A 108.1
C22 C21 H21B 108.1
N1 C21 H21B 108.1
H21A C21 H21B 107.3
C21 C22 C23 109.1(3)
C21 C22 H22A 109.9
C23 C22 H22A 109.9
C21 C22 H22B 109.9
C23 C22 H22B 109.9
H22A C22 H22B 108.3
C22 C23 H23A 109.5
C22 C23 H23B 109.5
H23A C23 H23B 109.5
C22 C23 H23C 109.5
H23A C23 H23C 109.5
H23B C23 H23C 109.5
C25 C24 N1 115.5(2)
C25 C24 H24A 108.4
N1 C24 H24A 108.4
C25 C24 H24B 108.4
N1 C24 H24B 108.4
H24A C24 H24B 107.5
C24 C25 C26 111.0(3)
C24 C25 H25A 109.4
C26 C25 H25A 109.4
C24 C25 H25B 109.4
C26 C25 H25B 109.4
H25A C25 H25B 108.0
C25 C26 H26A 109.5
C25 C26 H26B 109.5
H26A C26 H26B 109.5
C25 C26 H26C 109.5
H26A C26 H26C 109.5
H26B C26 H26C 109.5
C28 C27 N2 118.2(8)
C28 C27 H27A 107.8
N2 C27 H27A 107.8
C28 C27 H27D 107.8
N2 C27 H27D 107.8
H27A C27 H27D 107.1
C29 C28 C27 111.9(8)
C29 C28 H28A 109.2
C27 C28 H28A 109.2
C29 C28 H28B 109.2
C27 C28 H28B 109.2
H28A C28 H28B 107.9
C28 C29 H29A 109.5
C28 C29 H29B 109.5
H29A C29 H29B 109.5
C28 C29 H29C 109.5
H29A C29 H29C 109.5
H29B C29 H29C 109.5
C31 C30 N2 114.8(7)
C31 C30 H30A 108.6
N2 C30 H30A 108.6
C31 C30 H30B 108.6
N2 C30 H30B 108.6
H30A C30 H30B 107.5
C32 C31 C30 116.0(9)
C32 C31 H31A 108.3
C30 C31 H31A 108.3
C32 C31 H31B 108.3
C30 C31 H31B 108.3
H31A C31 H31B 107.4
C31 C32 H32A 109.5
C31 C32 H32B 109.5
H32A C32 H32B 109.5
C31 C32 H32C 109.5
H32A C32 H32C 109.5
H32B C32 H32C 109.5
C34 C33 N2 125.7(7)
C34 C33 H33A 105.9
N2 C33 H33A 105.9
C34 C33 H33B 105.9
N2 C33 H33B 105.9
H33A C33 H33B 106.2
C33 C34 C35 129.0(6)
C33 C34 H34A 105.0
C35 C34 H34A 105.0
C33 C34 H34B 105.0
C35 C34 H34B 105.0
H34A C34 H34B 105.9
C34 C35 H35A 109.5
C34 C35 H35B 109.5
H35A C35 H35B 109.5
C34 C35 H35C 109.5
H35A C35 H35C 109.5
H35B C35 H35C 109.5
C37 C36 N2 125.3(6)
C37 C36 H36A 106.0
N2 C36 H36A 106.0
C37 C36 H36B 106.0
N2 C36 H36B 106.0
H36A C36 H36B 106.3
C36 C37 C38 131.5(8)
C36 C37 H37A 104.4
C38 C37 H37A 104.4
C36 C37 H37B 104.4
C38 C37 H37B 104.4
H37A C37 H37B 105.6
C37 C38 H38A 109.5
C37 C38 H38B 109.5
H38A C38 H38B 109.5
C37 C38 H38C 109.5
H38A C38 H38C 109.5
H38B C38 H38C 109.5
N2 C27' C28' 115.2(14)
N2 C27' H27B 108.5
C28' C27' H27B 108.5
N2 C27' H27C 108.5
C28' C27' H27C 108.5
H27B C27' H27C 107.5
C29' C28' C27' 111.1(13)
C29' C28' H28C 109.4
C27' C28' H28C 109.4
C29' C28' H28D 109.4
C27' C28' H28D 109.4
H28C C28' H28D 108.0
C28' C29' H29D 109.5
C28' C29' H29E 109.5
H29D C29' H29E 109.5
C28' C29' H29F 109.5
H29D C29' H29F 109.5
H29E C29' H29F 109.5
C31' C30' N2 116.5(12)
C31' C30' H30C 108.2
N2 C30' H30C 108.2
C31' C30' H30D 108.2
N2 C30' H30D 108.2
H30C C30' H30D 107.3
C32' C31' C30' 122.7(16)
C32' C31' H31C 106.7
C30' C31' H31C 106.7
C32' C31' H31D 106.7
C30' C31' H31D 106.7
H31C C31' H31D 106.6
C31' C32' H32D 109.5
C31' C32' H32E 109.5
H32D C32' H32E 109.5
C31' C32' H32F 109.5
H32D C32' H32F 109.5
H32E C32' H32F 109.5
C34' C33' N2 133.0(10)
C34' C33' H33C 104.0
N2 C33' H33C 104.0
C34' C33' H33D 104.0
N2 C33' H33D 104.0
H33C C33' H33D 105.5
C33' C34' C35' 137.0(7)
C33' C34' H34C 102.9
C35' C34' H34C 102.9
C33' C34' H34D 102.9
C35' C34' H34D 102.9
H34C C34' H34D 105.1
C34' C35' H35D 109.5
C34' C35' H35E 109.5
H35D C35' H35E 109.5
C34' C35' H35F 109.5
H35D C35' H35F 109.5
H35E C35' H35F 109.5
C37' C36' N2 137.5(11)
C37' C36' H36C 102.7
N2 C36' H36C 102.7
C37' C36' H36D 102.7
N2 C36' H36D 102.7
H36C C36' H36D 105.0
C36' C37' C38' 164.1(8)
C36' C37' H37C 94.9
C38' C37' H37C 94.9
C36' C37' H37D 94.9
C38' C37' H37D 94.9
H37C C37' H37D 103.2
C37' C38' H38D 109.5
C37' C38' H38E 109.5
H38D C38' H38E 109.5
C37' C38' H38F 109.5
H38D C38' H38F 109.5
H38E C38' H38F 109.5

loop_
_geom_bond_atom_site_label_1
_geom_bond_atom_site_label_2
_geom_bond_distance
C1 C6 1.382(4)
C1 C2 1.383(4)
C1 S1 1.764(3)
N1 C15 1.513(3)
N1 C18 1.517(3)
N1 C21 1.520(3)
N1 C24 1.520(3)
O1 S1 1.435(2)
B1 O8 1.355(4)
B1 O9 1.356(4)
B1 O7 1.365(4)
S1 O2 1.4380(19)
S1 C8 1.764(3)
C2 C3 1.372(4)
C2 H2A 0.9300
B2 O11 1.344(4)
B2 O10 1.353(4)
B2 O12 1.360(4)
N2 C27' 1.491(12)
N2 C33 1.492(6)
N2 C36' 1.521(12)
N2 C27 1.521(7)
N2 C30' 1.524(12)
N2 C36 1.527(6)
N2 C30 1.534(7)
N2 C33' 1.579(12)
C3 C4 1.386(4)
C3 H3A 0.9300
O3 C7 1.251(3)
C4 C5 1.388(4)
C4 C7 1.505(4)
O4 C7 1.238(3)
C5 C6 1.375(4)
C5 H5A 0.9300
O5 C14 1.244(4)
C6 H6A 0.9300
O6 C14 1.245(3)
O7 H7 1.0489
C8 C13 1.373(4)
C8 C9 1.383(4)
O8 H8 0.9912
C9 C10 1.377(4)
C9 H9A 0.9300
O9 H9 1.0229
C10 C11 1.381(4)
C10 H10A 0.9300
O10 H10 0.861(10)
C11 C12 1.379(4)
C11 C14 1.504(4)
O11 H11 1.0684
C12 C13 1.383(4)
C12 H12A 0.9300
O12 H12 0.861(10)
C13 H13A 0.9300
C15 C16 1.510(4)
C15 H15A 0.9700
C15 H15B 0.9700
C16 C17 1.496(5)
C16 H16A 0.9700
C16 H16B 0.9700
C17 H17A 0.9600
C17 H17B 0.9600
C17 H17C 0.9600
C18 C19 1.506(4)
C18 H18A 0.9700
C18 H18B 0.9700
C19 C20 1.515(4)
C19 H19A 0.9700
C19 H19B 0.9700
C20 H20A 0.9600
C20 H20B 0.9600
C20 H20C 0.9600
C21 C22 1.504(4)
C21 H21A 0.9700
C21 H21B 0.9700
C22 C23 1.507(4)
C22 H22A 0.9700
C22 H22B 0.9700
C23 H23A 0.9600
C23 H23B 0.9600
C23 H23C 0.9600
C24 C25 1.513(4)
C24 H24A 0.9700
C24 H24B 0.9700
C25 C26 1.518(4)
C25 H25A 0.9700
C25 H25B 0.9700
C26 H26A 0.9600
C26 H26B 0.9600
C26 H26C 0.9600
C27 C28 1.491(11)
C27 H27A 0.9700
C27 H27D 0.9700
C28 C29 1.449(9)
C28 H28A 0.9700
C28 H28B 0.9700
C29 H29A 0.9600
C29 H29B 0.9600
C29 H29C 0.9600
C30 C31 1.490(11)
C30 H30A 0.9700
C30 H30B 0.9700
C31 C32 1.449(10)
C31 H31A 0.9700
C31 H31B 0.9700
C32 H32A 0.9600
C32 H32B 0.9600
C32 H32C 0.9600
C33 C34 1.351(7)
C33 H33A 0.9700
C33 H33B 0.9700
C34 C35 1.403(6)
C34 H34A 0.9700
C34 H34B 0.9700
C35 H35A 0.9600
C35 H35B 0.9600
C35 H35C 0.9600
C36 C37 1.335(7)
C36 H36A 0.9700
C36 H36B 0.9700
C37 C38 1.355(6)
C37 H37A 0.9700
C37 H37B 0.9700
C38 H38A 0.9600
C38 H38B 0.9600
C38 H38C 0.9600
C27' C28' 1.52(2)
C27' H27B 0.9700
C27' H27C 0.9700
C28' C29' 1.509(17)
C28' H28C 0.9700
C28' H28D 0.9700
C29' H29D 0.9600
C29' H29E 0.9600
C29' H29F 0.9600
C30' C31' 1.50(2)
C30' H30C 0.9700
C30' H30D 0.9700
C31' C32' 1.383(15)
C31' H31C 0.9700
C31' H31D 0.9700
C32' H32D 0.9600
C32' H32E 0.9600
C32' H32F 0.9600
C33' C34' 1.176(11)
C33' H33C 0.9700
C33' H33D 0.9700
C34' C35' 1.403(6)
C34' H34C 0.9700
C34' H34D 0.9700
C35' H35D 0.9600
C35' H35E 0.9600
C35' H35F 0.9600
C36' C37' 1.206(11)
C36' H36C 0.9700
C36' H36D 0.9700
C37' C38' 1.355(6)
C37' H37C 0.9700
C37' H37D 0.9700
C38' H38D 0.9600
C38' H38E 0.9600
C38' H38F 0.9600

loop_
_geom_hbond_atom_site_label_D
_geom_hbond_atom_site_label_H
_geom_hbond_atom_site_label_A
_geom_hbond_site_symmetry_A
_geom_hbond_distance_DH
_geom_hbond_distance_HA
_geom_hbond_distance_DA
_geom_hbond_angle_DHA
_geom_hbond_publ_flag
O7 H7 O3 2_556 1.05 1.58 2.625(3) 173 yes
O8 H8 O7 3_566 0.99 1.86 2.806(3) 158 yes
O9 H9 O4 2_556 1.02 1.68 2.694(3) 171 yes
O10 H10 O5 4_555 0.87(3) 1.81(3) 2.678(3) 176(2) yes
O11 H11 O6 4_555 1.07 1.57 2.628(3) 173 yes
O12 H12 O10 3_667 0.86(3) 1.91(3) 2.762(3) 169(4) yes
C6 H6A O2 . 0.93 2.57 2.936(3) 104 no
C13 H13A O1 . 0.93 2.58 2.945(4) 104 no
C21 H21A O3 1_554 0.97 2.55 3.502(4) 166 yes
C24 H24B O9 4_564 0.97 2.60 3.525(3) 160 no
C25 H25B O2 4_564 0.97 2.41 3.316(4) 156 yes
C27 H27A O11 . 0.97 2.50 3.450(8) 166 no
C30 H30B O2 1_545 0.97 2.55 3.482(6) 161 no
C33 H33B O5 . 0.97 2.54 3.478(7) 164 no
C36 H36A O6 4_555 0.97 2.47 3.370(6) 154 no

loop_
_geom_torsion_atom_site_label_1
_geom_torsion_atom_site_label_2
_geom_torsion_atom_site_label_3
_geom_torsion_atom_site_label_4
_geom_torsion
C6 C1 S1 O1 145.3(2)
C2 C1 S1 O1 -39.1(2)
C6 C1 S1 O2 14.8(3)
C2 C1 S1 O2 -169.6(2)
C6 C1 S1 C8 -99.9(2)
C2 C1 S1 C8 75.7(2)
C6 C1 C2 C3 0.4(4)
S1 C1 C2 C3 -175.2(2)
C1 C2 C3 C4 -0.9(4)
C2 C3 C4 C5 0.2(4)
C2 C3 C4 C7 177.7(2)
C3 C4 C5 C6 0.9(4)
C7 C4 C5 C6 -176.5(2)
C4 C5 C6 C1 -1.4(4)
C2 C1 C6 C5 0.8(4)
S1 C1 C6 C5 176.3(2)
C3 C4 C7 O4 174.4(3)
C5 C4 C7 O4 -8.2(4)
C3 C4 C7 O3 -7.6(4)
C5 C4 C7 O3 169.8(3)
O1 S1 C8 C13 19.0(3)
O2 S1 C8 C13 149.7(2)
C1 S1 C8 C13 -96.3(2)
O1 S1 C8 C9 -165.5(2)
O2 S1 C8 C9 -34.8(3)
C1 S1 C8 C9 79.2(2)
C13 C8 C9 C10 1.8(4)
S1 C8 C9 C10 -173.7(2)
C8 C9 C10 C11 -0.6(4)
C9 C10 C11 C12 -1.6(4)
C9 C10 C11 C14 176.1(3)
C10 C11 C12 C13 2.4(4)
C14 C11 C12 C13 -175.2(3)
C9 C8 C13 C12 -1.0(4)
S1 C8 C13 C12 174.5(2)
C11 C12 C13 C8 -1.2(4)
C12 C11 C14 O5 -3.9(4)
C10 C11 C14 O5 178.5(3)
C12 C11 C14 O6 174.7(3)
C10 C11 C14 O6 -2.8(4)
C18 N1 C15 C16 -173.7(2)
C21 N1 C15 C16 -54.5(3)
C24 N1 C15 C16 64.8(3)
N1 C15 C16 C17 160.7(3)
C15 N1 C18 C19 -62.1(3)
C21 N1 C18 C19 176.6(2)
C24 N1 C18 C19 58.2(3)
N1 C18 C19 C20 -177.5(2)
C15 N1 C21 C22 -49.6(3)
C18 N1 C21 C22 69.7(3)
C24 N1 C21 C22 -169.7(2)
N1 C21 C22 C23 -177.9(3)
C15 N1 C24 C25 175.6(2)
C18 N1 C24 C25 55.7(3)
C21 N1 C24 C25 -62.9(3)
N1 C24 C25 C26 178.1(2)
C33 N2 C27 C28 178.8(6)
C36 N2 C27 C28 -60.2(7)
C30 N2 C27 C28 57.1(7)
N2 C27 C28 C29 175.7(5)
C33 N2 C30 C31 -57.9(6)
C27 N2 C30 C31 62.0(7)
C36 N2 C30 C31 179.4(6)
N2 C30 C31 C32 -174.5(6)
C27 N2 C33 C34 73.9(7)
C36 N2 C33 C34 -44.7(8)
C30 N2 C33 C34 -165.2(6)
N2 C33 C34 C35 -158.7(6)
C33 N2 C36 C37 -49.2(7)
C27 N2 C36 C37 -168.1(6)
C30 N2 C36 C37 73.2(6)
N2 C36 C37 C38 176.5(6)
C36' N2 C27' C28' -172.4(11)
C30' N2 C27' C28' -49.7(14)
C33' N2 C27' C28' 67.3(12)
N2 C27' C28' C29' -166.7(8)
C27' N2 C30' C31' -58.4(13)
C36' N2 C30' C31' 66.3(12)
C33' N2 C30' C31' -176.5(10)
N2 C30' C31' C32' 172.1(10)
C27' N2 C33' C34' 153.4(12)
C36' N2 C33' C34' 31.1(14)
C30' N2 C33' C34' -85.8(13)
N2 C33' C34' C35' 143.1(9)
C27' N2 C36' C37' -69.1(15)
C30' N2 C36' C37' 166.1(13)
C33' N2 C36' C37' 50.7(15)
N2 C36' C37' C38' 125(3)

_cod_database_fobs_code 2021210
